data_4086010
loop_
_publ_author_name
'Ho\<sek, Jan'
'Ryb\'a\<ckov\'a, Mark\'eta'
'\<Cejka, Jan'
'Cva\<cka, Josef'
'Kv\'i\<cala, Jaroslav'

_publ_section_title
;
 Synthesis of Heavy Fluorous Ruthenium Metathesis Catalysts Using the
 Stereoselective Addition of Polyfluoroalkyllithium to Sterically Hindered
 Diimines
;
_journal_issue 13
_journal_name_full Organometallics
_journal_page_first 3327
_journal_paper_doi 10.1021/acs.organomet.5b00325
_journal_volume 34
_journal_year 2015
_chemical_absolute_configuration ad
_chemical_formula_moiety 'C36 H34 F26 N2'
_chemical_formula_sum 'C36 H34 F26 N2'
_chemical_formula_weight 988.63
_space_group_IT_number 19
_symmetry_cell_setting orthorhombic
_symmetry_space_group_name_Hall 'P 2ac 2ab'
_symmetry_space_group_name_H-M 'P 21 21 21'
_atom_sites_solution_hydrogens difmap
_atom_sites_solution_primary direct
_cell_angle_alpha 90
_cell_angle_beta 90
_cell_angle_gamma 90
_cell_formula_units_Z 4
_cell_length_a 9.2672(5)
_cell_length_b 13.6532(6)
_cell_length_c 32.0430(16)
_cell_measurement_reflns_used 8088
_cell_measurement_temperature 180
_cell_measurement_theta_max 77
_cell_measurement_theta_min 5
_cell_volume 4054.3(3)
_computing_cell_refinement 'CrysAlis, (Oxford Diffraction, 2002)'
_computing_data_collection 'Xcalibur, (Oxford Diffraction, 2002)'
_computing_data_reduction 'CrysAlis, (Oxford Diffraction, 2002)'
_computing_molecular_graphics 'CAMERON (Watkin et al., 1996)'
_computing_publication_material 'CRYSTALS (Betteridge et al., 2003)'
_computing_structure_refinement 'CRYSTALS (Betteridge et al., 2003)'
_computing_structure_solution 'SIR92 (Altomare et al., 1994)'
_diffrn_ambient_temperature 180
_diffrn_measured_fraction_theta_full 0.995
_diffrn_measured_fraction_theta_max 0.980
_diffrn_measurement_device Area
_diffrn_measurement_device_type 'Oxford Diffraction XCALIBUR'
_diffrn_measurement_method \w
_diffrn_radiation_monochromator graphite
_diffrn_radiation_type 'Cu K\a'
_diffrn_radiation_wavelength 1.54184
_diffrn_reflns_av_R_equivalents 0.053
_diffrn_reflns_limit_h_max 11
_diffrn_reflns_limit_h_min -11
_diffrn_reflns_limit_k_max 17
_diffrn_reflns_limit_k_min -14
_diffrn_reflns_limit_l_max 40
_diffrn_reflns_limit_l_min -34
_diffrn_reflns_number 16425
_diffrn_reflns_theta_full 72.628
_diffrn_reflns_theta_max 77.264
_diffrn_reflns_theta_min 4.772
_diffrn_standards_number 0
_exptl_absorpt_coefficient_mu 1.633
_exptl_absorpt_correction_T_max 0.63
_exptl_absorpt_correction_T_min 0.33
_exptl_absorpt_correction_type multi-scan
_exptl_absorpt_process_details 'CrysAlis, (Oxford Diffraction, 2002)'
_exptl_crystal_colour colourless
_exptl_crystal_density_diffrn 1.620
_exptl_crystal_density_method 'not measured'
_exptl_crystal_description block
_exptl_crystal_F_000 1992
_exptl_crystal_size_max 0.800
_exptl_crystal_size_mid 0.360
_exptl_crystal_size_min 0.280
_refine_diff_density_max 0.50
_refine_diff_density_min -0.46
_refine_ls_abs_structure_details 'Flack (1983), 8108 Friedel-pairs'
_refine_ls_abs_structure_Flack 0.3(2)
_refine_ls_extinction_method None
_refine_ls_goodness_of_fit_ref 0.9974
_refine_ls_hydrogen_treatment constr
_refine_ls_matrix_type full
_refine_ls_number_parameters 740
_refine_ls_number_reflns 8290
_refine_ls_number_restraints 190
_refine_ls_R_factor_all 0.0910
_refine_ls_R_factor_gt 0.0854
_refine_ls_shift/su_max 0.0004567
_refine_ls_shift/su_mean 0.0000147
_refine_ls_structure_factor_coef Fsqd
_refine_ls_weighting_details
;
 Method= Modified Sheldrick 
 w=1/[\s^2^(F^2^) + ( 0.12P)^2^ + 8.11P] 
 ,where P=(max(Fo^2^,0) + 2Fc^2^)/3 
;
_refine_ls_weighting_scheme calc
_refine_ls_wR_factor_all 0.2547
_refine_ls_wR_factor_gt 0.2507
_refine_ls_wR_factor_ref 0.2547
_reflns_limit_h_max 11
_reflns_limit_h_min -11
_reflns_limit_k_max 17
_reflns_limit_k_min 0
_reflns_limit_l_max 40
_reflns_limit_l_min 0
_reflns_number_gt 7214
_reflns_number_total 8293
_reflns_threshold_expression I>2.0\s(I)
_oxford_diffrn_Wilson_B_factor 4.33
_oxford_diffrn_Wilson_scale 0.10
_oxford_refine_ls_r_factor_ref 0.0910
_oxford_refine_ls_scale 3.68(9)
_oxford_reflns_number_all 8290
_oxford_reflns_threshold_expression_ref I>-10.0\s(I)
_cod_data_source_file om5b00325_si_002.cif
_cod_data_source_block jh226
_cod_depositor_comments 'Adding full bibliography for 4086010--4086011.cif.'
_cod_original_sg_symbol_H-M 'P 21 21 21 '
_cod_database_code 4086010

loop_
_symmetry_equiv_pos_as_xyz
x,y,z
x+1/2,-y+1/2,-z
-x,y+1/2,-z+1/2
-x+1/2,-y,z+1/2

loop_
_atom_site_label
_atom_site_type_symbol
_atom_site_fract_x
_atom_site_fract_y
_atom_site_fract_z
_atom_site_U_iso_or_equiv
_atom_site_occupancy
_atom_site_adp_type
_atom_site_refinement_flags_posn
_atom_site_disorder_group
F76 F 0.5003(9) 0.1848(8) 0.5691(3) 0.0787 0.5000 Uani D 2
F78 F 0.1762(10) 0.1512(9) 0.5164(3) 0.0864 0.5000 Uani D 2
F80 F 0.5382(10) 0.1042(7) 0.4949(3) 0.0709 0.5000 Uani D 2
N1 N -0.0211(5) 0.5066(3) 0.74046(14) 0.0441 1.0000 Uani . .
C2 C 0.1282(6) 0.5418(4) 0.73936(16) 0.0431 1.0000 Uani . .
C3 C 0.2033(6) 0.5269(4) 0.69688(16) 0.0421 1.0000 Uani . .
N4 N 0.3271(5) 0.5906(3) 0.69023(14) 0.0437 1.0000 Uani . .
C5 C -0.1226(6) 0.5380(4) 0.70999(16) 0.0437 1.0000 Uani . .
C6 C -0.1911(6) 0.4700(4) 0.68422(17) 0.0460 1.0000 Uani . .
C7 C -0.2890(6) 0.5022(5) 0.65413(18) 0.0494 1.0000 Uani . .
C8 C -0.3160(6) 0.6001(5) 0.64871(18) 0.0516 1.0000 Uani . .
C9 C -0.2551(7) 0.6666(5) 0.6754(2) 0.0528 1.0000 Uani . .
C10 C -0.1582(6) 0.6356(4) 0.70681(18) 0.0461 1.0000 Uani . .
C11 C -0.1642(8) 0.3604(5) 0.6875(2) 0.0577 1.0000 Uani . .
C12 C -0.4171(7) 0.6369(6) 0.6144(2) 0.0633 1.0000 Uani . .
C13 C -0.1039(8) 0.7131(5) 0.7371(2) 0.0618 1.0000 Uani . .
C14 C 0.3144(6) 0.6935(4) 0.68995(16) 0.0393 1.0000 Uani . .
C15 C 0.3880(6) 0.7515(4) 0.71964(17) 0.0449 1.0000 Uani . .
C16 C 0.3825(7) 0.8514(5) 0.71662(19) 0.0510 1.0000 Uani . .
C17 C 0.3049(7) 0.8998(4) 0.6860(2) 0.0508 1.0000 Uani . .
C18 C 0.2307(6) 0.8425(4) 0.65722(19) 0.0485 1.0000 Uani . .
C19 C 0.2350(6) 0.7409(4) 0.65802(16) 0.0421 1.0000 Uani . .
C20 C 0.4750(7) 0.7038(6) 0.7541(2) 0.0588 1.0000 Uani . .
C21 C 0.3031(8) 1.0108(4) 0.6830(3) 0.0636 1.0000 Uani . .
C22 C 0.1622(7) 0.6837(4) 0.62362(19) 0.0520 1.0000 Uani . .
C23 C 0.2078(7) 0.4985(4) 0.77685(17) 0.0479 1.0000 Uani . .
C24 C 0.1563(8) 0.5470(4) 0.81726(17) 0.0504 1.0000 Uani . .
C25 C 0.2010(7) 0.4900(4) 0.85537(18) 0.0494 1.0000 Uani . .
C26 C 0.1534(8) 0.5421(4) 0.89638(19) 0.0554 1.0000 Uani . .
C27 C 0.1937(7) 0.4912(5) 0.93897(18) 0.0523 1.0000 Uani . .
C28 C 0.1386(6) 0.3881(4) 0.94807(18) 0.0473 1.0000 Uani . .
C29 C 0.1372(6) 0.3610(5) 0.99447(19) 0.0510 1.0000 Uani . .
C30 C 0.1255(8) 0.2500(5) 1.0032(2) 0.0577 1.0000 Uani . .
F31 F 0.3444(4) 0.4748(4) 0.85683(13) 0.0757 1.0000 Uani . .
F32 F 0.1379(5) 0.4008(3) 0.85494(11) 0.0647 1.0000 Uani . .
F33 F 0.0106(5) 0.5530(3) 0.89546(12) 0.0706 1.0000 Uani . .
F34 F 0.2155(7) 0.6290(3) 0.89715(14) 0.0860 1.0000 Uani . .
F35 F 0.1400(7) 0.5511(3) 0.96862(11) 0.0761 1.0000 Uani . .
F36 F 0.3382(5) 0.4903(4) 0.94201(13) 0.0773 1.0000 Uani . .
F37 F 0.2209(5) 0.3233(3) 0.92790(13) 0.0681 1.0000 Uani . .
F38 F 0.0019(4) 0.3795(3) 0.93353(13) 0.0664 1.0000 Uani . .
F39 F 0.0206(5) 0.4024(3) 1.01282(12) 0.0634 1.0000 Uani . .
F40 F 0.2566(5) 0.3936(3) 1.01336(12) 0.0637 1.0000 Uani . .
F41 F 0.2512(5) 0.2062(3) 0.99468(16) 0.0740 1.0000 Uani . .
F42 F 0.0951(7) 0.2342(4) 1.04267(15) 0.0928 1.0000 Uani . .
F43 F 0.0254(5) 0.2087(3) 0.98011(16) 0.0739 1.0000 Uani . .
C44 C 0.2473(7) 0.4212(4) 0.68781(17) 0.0460 1.0000 Uani . .
C45 C 0.2716(9) 0.4078(4) 0.64153(18) 0.0556 1.0000 Uani . .
C46 C 0.3065(8) 0.3034(4) 0.62906(17) 0.0545 1.0000 Uani D .
F56 F 0.1897(13) 0.1608(9) 0.5655(4) 0.1003 0.5000 Uani D 1
F58 F 0.5196(9) 0.1724(6) 0.5184(3) 0.0698 0.5000 Uani D 1
F60 F 0.1802(13) 0.0881(9) 0.4894(4) 0.1028 0.5000 Uani D 1
F63 F 0.5305(12) 0.0245(7) 0.4636(3) 0.0845 0.5000 Uani D 1
F77 F 0.3031(15) 0.1188(6) 0.5872(3) 0.0693 0.5000 Uani D 2
F57 F 0.4040(17) 0.1267(8) 0.5883(3) 0.0829 0.5000 Uani D 1
F59 F 0.3127(14) 0.2476(13) 0.4952(6) 0.0596 0.5000 Uani D 1
F79 F 0.3694(15) 0.2513(15) 0.4962(6) 0.0650 0.5000 Uani D 2
F81 F 0.3381(17) 0.0089(12) 0.5201(6) 0.0697 0.5000 Uani D 2
F61 F 0.3869(17) 0.0025(14) 0.5241(7) 0.0740 0.5000 Uani D 1
F74 F 0.1650(14) 0.2933(10) 0.5704(3) 0.0896 0.5000 Uani D 2
F55 F 0.2441(19) 0.3492(8) 0.5602(3) 0.0947 0.5000 Uani D 1
F75 F 0.380(2) 0.3572(8) 0.5644(3) 0.0881 0.5000 Uani D 2
F54 F 0.4661(12) 0.3284(7) 0.5730(3) 0.0707 0.5000 Uani D 1
F53 F 0.4148(16) 0.2588(8) 0.6484(4) 0.0616 0.5000 Uani D 1
F72 F 0.4467(16) 0.2909(9) 0.6431(5) 0.0675 0.5000 Uani D 2
F52 F 0.1809(15) 0.2510(10) 0.6377(4) 0.0688 0.5000 Uani D 1
F73 F 0.2278(15) 0.2360(9) 0.6476(4) 0.0634 0.5000 Uani D 2
H21 H 0.1252 0.6128 0.7437 0.0517 1.0000 Uiso R .
H31 H 0.1312 0.5447 0.6756 0.0513 1.0000 Uiso R .
H71 H -0.3357 0.4562 0.6378 0.0613 1.0000 Uiso R .
H91 H -0.2772 0.7331 0.6728 0.0651 1.0000 Uiso R .
H113 H -0.2301 0.3247 0.6701 0.0870 1.0000 Uiso R .
H112 H -0.0681 0.3451 0.6790 0.0871 1.0000 Uiso R .
H111 H -0.1771 0.3395 0.7160 0.0867 1.0000 Uiso R .
H121 H -0.4705 0.6930 0.6238 0.0951 1.0000 Uiso R .
H122 H -0.3625 0.6549 0.5901 0.0949 1.0000 Uiso R .
H123 H -0.4828 0.5858 0.6069 0.0950 1.0000 Uiso R .
H131 H -0.1740 0.7641 0.7400 0.0930 1.0000 Uiso R .
H132 H -0.0155 0.7417 0.7268 0.0928 1.0000 Uiso R .
H133 H -0.0873 0.6838 0.7640 0.0929 1.0000 Uiso R .
H161 H 0.4339 0.8884 0.7360 0.0622 1.0000 Uiso R .
H181 H 0.1752 0.8739 0.6369 0.0603 1.0000 Uiso R .
H202 H 0.5282 0.7520 0.7695 0.0851 1.0000 Uiso R .
H201 H 0.5420 0.6570 0.7427 0.0851 1.0000 Uiso R .
H203 H 0.4126 0.6693 0.7729 0.0849 1.0000 Uiso R .
H211 H 0.2382 1.0311 0.6614 0.1000 1.0000 Uiso R .
H212 H 0.3984 1.0339 0.6765 0.0999 1.0000 Uiso R .
H213 H 0.2734 1.0377 0.7093 0.1000 1.0000 Uiso R .
H223 H 0.1581 0.7216 0.5985 0.0810 1.0000 Uiso R .
H222 H 0.2137 0.6243 0.6181 0.0807 1.0000 Uiso R .
H221 H 0.0660 0.6668 0.6319 0.0810 1.0000 Uiso R .
H231 H 0.3120 0.5082 0.7736 0.0567 1.0000 Uiso R .
H232 H 0.1871 0.4289 0.7782 0.0570 1.0000 Uiso R .
H241 H 0.1967 0.6136 0.8188 0.0621 1.0000 Uiso R .
H242 H 0.0517 0.5510 0.8166 0.0621 1.0000 Uiso R .
H441 H 0.3353 0.4046 0.7029 0.0586 1.0000 Uiso R .
H442 H 0.1696 0.3787 0.6967 0.0586 1.0000 Uiso R .
H451 H 0.3520 0.4490 0.6330 0.0681 1.0000 Uiso R .
H452 H 0.1860 0.4279 0.6266 0.0680 1.0000 Uiso R .
F83 F 0.2124(13) 0.0294(9) 0.4522(3) 0.0968 0.5000 Uani D 2
F84 F 0.4325(16) -0.0073(9) 0.4356(3) 0.0959 0.5000 Uani D 2
F64 F 0.3322(16) -0.0265(7) 0.4403(3) 0.0813 0.5000 Uani D 1
C50 C 0.326(3) 0.0794(16) 0.4974(7) 0.0799 0.5000 Uani D 1
C70 C 0.395(2) 0.0853(10) 0.4984(5) 0.0598 0.5000 Uani D 2
C69 C 0.317(2) 0.1727(17) 0.5173(6) 0.0664 0.5000 Uani D 2
C49 C 0.3739(18) 0.1734(12) 0.5187(5) 0.0537 0.5000 Uani D 1
C71 C 0.3487(14) 0.0595(14) 0.4545(7) 0.0857 0.5000 Uani D 2
C51 C 0.3942(17) 0.0545(12) 0.4539(7) 0.0757 0.5000 Uani D 1
F62 F 0.3469(18) 0.1303(13) 0.4305(6) 0.0795 0.5000 Uani D 1
F82 F 0.3986(19) 0.1316(17) 0.4277(6) 0.0878 0.5000 Uani D 2
C48 C 0.3287(16) 0.1890(14) 0.5646(6) 0.0726 0.5000 Uani D 1
C68 C 0.3557(18) 0.1901(9) 0.5633(5) 0.0527 0.5000 Uani D 2
C67 C 0.302(2) 0.2852(12) 0.5816(3) 0.0727 0.5000 Uani D 2
C47 C 0.3340(15) 0.2924(8) 0.5819(3) 0.0457 0.5000 Uani D 1
H11 H -0.0474 0.4667 0.7598 0.0548 1.0000 Uiso R .
H41 H 0.4105 0.5647 0.6860 0.0529 1.0000 Uiso R .

loop_
_atom_site_aniso_label
_atom_site_aniso_U_11
_atom_site_aniso_U_22
_atom_site_aniso_U_33
_atom_site_aniso_U_23
_atom_site_aniso_U_13
_atom_site_aniso_U_12
F76 0.057(4) 0.088(5) 0.091(5) -0.039(5) -0.019(4) 0.022(4)
F78 0.054(4) 0.119(7) 0.086(5) -0.039(5) -0.010(4) 0.015(5)
F80 0.068(4) 0.086(5) 0.059(4) -0.008(4) 0.005(4) 0.005(4)
N1 0.049(2) 0.038(2) 0.045(2) 0.0032(18) 0.0031(19) 0.0026(19)
C2 0.053(3) 0.034(2) 0.042(3) 0.000(2) 0.003(2) -0.001(2)
C3 0.050(3) 0.037(3) 0.039(2) 0.0017(19) 0.001(2) 0.004(2)
N4 0.043(2) 0.041(2) 0.047(2) 0.0032(18) 0.0015(18) 0.0050(19)
C5 0.050(3) 0.044(3) 0.037(2) 0.000(2) 0.008(2) 0.001(2)
C6 0.049(3) 0.048(3) 0.041(3) -0.001(2) 0.007(2) -0.001(2)
C7 0.045(3) 0.059(3) 0.045(3) -0.004(2) 0.004(2) -0.006(3)
C8 0.040(3) 0.069(4) 0.045(3) 0.010(3) 0.004(2) 0.006(3)
C9 0.053(3) 0.048(3) 0.058(3) 0.007(3) 0.006(3) 0.011(3)
C10 0.044(3) 0.045(3) 0.049(3) 0.000(2) 0.004(2) 0.005(2)
C11 0.064(4) 0.048(3) 0.060(4) -0.007(3) 0.000(3) -0.006(3)
C12 0.044(3) 0.088(5) 0.057(4) 0.016(3) 0.000(3) 0.015(3)
C13 0.071(4) 0.042(3) 0.073(4) -0.008(3) -0.003(3) 0.009(3)
C14 0.039(2) 0.035(2) 0.044(3) 0.0021(19) 0.003(2) -0.001(2)
C15 0.040(3) 0.054(3) 0.041(3) 0.002(2) 0.001(2) -0.003(2)
C16 0.050(3) 0.054(3) 0.049(3) -0.005(2) 0.002(2) -0.013(3)
C17 0.052(3) 0.044(3) 0.056(3) 0.000(2) 0.010(3) -0.005(2)
C18 0.041(3) 0.048(3) 0.057(3) 0.009(2) 0.001(2) 0.004(2)
C19 0.042(3) 0.043(3) 0.041(3) 0.004(2) 0.000(2) -0.001(2)
C20 0.056(3) 0.074(4) 0.046(3) 0.002(3) -0.010(3) -0.002(3)
C21 0.067(4) 0.038(3) 0.085(5) -0.001(3) 0.010(3) -0.008(3)
C22 0.062(4) 0.043(3) 0.051(3) 0.007(2) -0.011(3) -0.003(3)
C23 0.057(3) 0.046(3) 0.040(3) 0.001(2) 0.000(2) 0.002(2)
C24 0.068(4) 0.039(3) 0.044(3) 0.000(2) -0.001(3) 0.003(3)
C25 0.053(3) 0.050(3) 0.045(3) -0.003(2) 0.001(2) 0.001(2)
C26 0.077(4) 0.039(3) 0.050(3) -0.005(2) -0.001(3) -0.005(3)
C27 0.059(3) 0.057(3) 0.041(3) -0.007(2) -0.005(2) -0.004(3)
C28 0.042(3) 0.047(3) 0.053(3) -0.010(2) -0.002(2) -0.004(2)
C29 0.040(3) 0.065(3) 0.048(3) -0.008(3) 0.001(2) 0.001(3)
C30 0.059(4) 0.059(3) 0.055(3) 0.003(3) 0.005(3) 0.003(3)
F31 0.052(2) 0.117(4) 0.058(2) 0.011(2) 0.0010(17) 0.011(2)
F32 0.098(3) 0.0480(18) 0.0477(18) -0.0049(15) 0.0097(19) -0.011(2)
F33 0.076(3) 0.082(3) 0.054(2) 0.0014(19) 0.0057(19) 0.030(2)
F34 0.150(5) 0.050(2) 0.058(2) -0.0027(18) -0.006(3) -0.026(3)
F35 0.133(4) 0.0496(19) 0.0453(19) -0.0126(16) 0.001(2) -0.001(2)
F36 0.070(3) 0.098(3) 0.064(2) 0.014(2) -0.0145(19) -0.033(2)
F37 0.088(3) 0.057(2) 0.059(2) -0.0022(17) 0.022(2) 0.011(2)
F38 0.055(2) 0.081(3) 0.063(2) 0.007(2) -0.0150(17) -0.0181(19)
F39 0.067(2) 0.064(2) 0.059(2) -0.0010(17) 0.0170(17) 0.0125(19)
F40 0.069(2) 0.066(2) 0.056(2) 0.0008(17) -0.0166(18) -0.005(2)
F41 0.058(2) 0.061(2) 0.102(3) 0.007(2) 0.002(2) 0.011(2)
F42 0.132(5) 0.083(3) 0.063(3) 0.018(2) 0.019(3) 0.007(3)
F43 0.056(2) 0.069(2) 0.096(3) 0.002(2) -0.003(2) -0.013(2)
C44 0.058(3) 0.034(2) 0.046(3) 0.002(2) -0.001(2) 0.007(2)
C45 0.085(5) 0.035(3) 0.046(3) -0.001(2) 0.000(3) 0.000(3)
C46 0.076(3) 0.034(2) 0.053(3) 0.001(2) 0.001(2) 0.003(2)
F56 0.093(6) 0.101(6) 0.106(7) -0.041(5) 0.038(5) -0.039(5)
F58 0.052(4) 0.067(4) 0.090(5) -0.018(4) 0.002(4) -0.009(3)
F60 0.084(6) 0.112(7) 0.112(7) -0.022(6) -0.020(6) -0.013(6)
F63 0.092(6) 0.074(5) 0.087(6) -0.022(4) 0.004(5) 0.007(5)
F77 0.119(7) 0.030(3) 0.059(4) -0.003(3) 0.020(5) 0.000(4)
F57 0.129(8) 0.055(5) 0.064(5) 0.002(4) 0.004(6) 0.025(6)
F59 0.079(7) 0.043(5) 0.057(5) 0.008(4) -0.006(6) 0.018(6)
F79 0.087(8) 0.056(5) 0.052(5) 0.004(4) -0.001(7) 0.012(7)
F81 0.115(9) 0.040(5) 0.054(5) 0.002(4) -0.015(7) 0.005(6)
F61 0.099(8) 0.049(5) 0.074(7) 0.001(4) -0.026(6) 0.016(6)
F74 0.101(7) 0.099(7) 0.069(5) -0.015(5) -0.025(5) 0.042(6)
F55 0.173(14) 0.066(6) 0.044(4) -0.002(4) -0.017(6) 0.081(8)
F75 0.140(9) 0.070(6) 0.055(5) 0.004(4) 0.008(6) -0.001(7)
F54 0.081(5) 0.064(5) 0.067(5) -0.019(4) 0.015(4) -0.031(4)
F53 0.090(7) 0.041(5) 0.054(5) -0.003(4) -0.012(4) 0.012(4)
F72 0.076(6) 0.055(6) 0.072(6) -0.005(5) -0.013(5) 0.016(5)
F52 0.084(7) 0.051(6) 0.072(6) -0.011(5) 0.015(5) -0.010(5)
F73 0.092(7) 0.034(4) 0.064(6) 0.003(4) 0.009(5) 0.006(4)
F83 0.109(7) 0.121(7) 0.061(5) -0.023(5) -0.005(5) -0.036(6)
F84 0.128(8) 0.098(7) 0.062(5) -0.027(5) 0.003(6) 0.004(6)
F64 0.117(7) 0.059(4) 0.068(5) -0.017(4) -0.014(5) -0.011(5)
C50 0.089(7) 0.075(7) 0.076(7) -0.003(6) -0.036(7) 0.005(7)
C70 0.078(6) 0.051(5) 0.051(5) 0.001(4) -0.008(6) 0.013(6)
C69 0.063(6) 0.076(7) 0.060(6) -0.008(5) -0.007(6) 0.004(7)
C49 0.058(5) 0.038(5) 0.065(6) 0.005(4) 0.001(6) 0.004(6)
C71 0.110(7) 0.095(7) 0.052(5) -0.016(5) 0.014(6) -0.020(6)
C51 0.105(7) 0.055(5) 0.066(6) -0.015(5) 0.003(6) -0.006(5)
F62 0.118(9) 0.071(6) 0.049(6) -0.002(5) 0.004(7) -0.019(7)
F82 0.114(9) 0.104(8) 0.045(5) -0.009(5) 0.020(7) -0.027(7)
C48 0.090(7) 0.059(7) 0.068(7) -0.001(6) 0.019(6) -0.008(6)
C68 0.067(5) 0.030(5) 0.061(6) -0.008(4) -0.004(5) 0.007(5)
C67 0.100(8) 0.070(7) 0.048(6) 0.000(6) -0.009(6) 0.019(7)
C47 0.066(7) 0.015(4) 0.056(7) -0.001(4) 0.000(5) -0.006(5)

loop_
_atom_type_symbol
_atom_type_scat_dispersion_real
_atom_type_scat_dispersion_imag
_atom_type_scat_Cromer_Mann_a1
_atom_type_scat_Cromer_Mann_b1
_atom_type_scat_Cromer_Mann_a2
_atom_type_scat_Cromer_Mann_b2
_atom_type_scat_Cromer_Mann_a3
_atom_type_scat_Cromer_Mann_b3
_atom_type_scat_Cromer_Mann_a4
_atom_type_scat_Cromer_Mann_b4
_atom_type_scat_Cromer_Mann_c
_atom_type_scat_source
C 0.0181 0.0091 2.3100 20.8439 1.0200 10.2075 1.5886 0.5687 0.8650 51.6512 0.2156 'International Tables Vol C 4.2.6.8 and 6.1.1.4'
H 0.0000 0.0000 0.4930 10.5109 0.3229 26.1257 0.1402 3.1424 0.0408 57.7998 0.0030 'International Tables Vol C 4.2.6.8 and 6.1.1.4'
N 0.0311 0.0180 12.2126 0.0057 3.1322 9.8933 2.0125 28.9975 1.1663 0.5826 -11.5290 'International Tables Vol C 4.2.6.8 and 6.1.1.4'
F 0.0727 0.0534 3.5392 10.2825 2.6412 4.2944 1.5170 0.2615 1.0243 26.1476 0.2776 'International Tables Vol C 4.2.6.8 and 6.1.1.4'

loop_
_geom_angle_atom_site_label_1
_geom_angle_atom_site_label_2
_geom_angle_atom_site_label_3
_geom_angle
_geom_angle_publ_flag
C2 N1 C5 120.6(4) yes
C2 N1 H11 119.6 no
C5 N1 H11 119.8 no
N1 C2 C3 113.9(4) yes
N1 C2 C23 108.1(4) yes
C3 C2 C23 115.1(5) yes
N1 C2 H21 107.2 no
C3 C2 H21 105.6 no
C23 C2 H21 106.5 no
C2 C3 N4 114.0(4) yes
C2 C3 C44 114.4(4) yes
N4 C3 C44 109.0(5) yes
C2 C3 H31 105.7 no
N4 C3 H31 106.6 no
C44 C3 H31 106.4 no
C3 N4 C14 122.0(4) yes
C3 N4 H41 119.1 no
C14 N4 H41 118.9 no
N1 C5 C6 120.5(5) yes
N1 C5 C10 120.1(5) yes
C6 C5 C10 119.4(5) yes
C5 C6 C7 119.7(5) yes
C5 C6 C11 122.6(5) yes
C7 C6 C11 117.6(5) yes
C6 C7 C8 120.9(6) yes
C6 C7 H71 118.8 no
C8 C7 H71 120.3 no
C7 C8 C9 119.5(6) yes
C7 C8 C12 121.5(6) yes
C9 C8 C12 119.0(6) yes
C8 C9 C10 120.5(6) yes
C8 C9 H91 119.8 no
C10 C9 H91 119.7 no
C9 C10 C5 119.7(6) yes
C9 C10 C13 117.1(5) yes
C5 C10 C13 123.1(5) yes
C6 C11 H113 110.8 no
C6 C11 H112 110.4 no
H113 C11 H112 108.5 no
C6 C11 H111 109.6 no
H113 C11 H111 108.8 no
H112 C11 H111 108.7 no
C8 C12 H121 110.5 no
C8 C12 H122 110.1 no
H121 C12 H122 108.8 no
C8 C12 H123 109.4 no
H121 C12 H123 109.5 no
H122 C12 H123 108.5 no
C10 C13 H131 110.0 no
C10 C13 H132 110.1 no
H131 C13 H132 108.4 no
C10 C13 H133 109.6 no
H131 C13 H133 108.9 no
H132 C13 H133 109.8 no
N4 C14 C15 120.9(5) yes
N4 C14 C19 120.2(5) yes
C15 C14 C19 118.7(5) yes
C14 C15 C16 119.5(5) yes
C14 C15 C20 120.5(5) yes
C16 C15 C20 120.0(6) yes
C15 C16 C17 123.0(6) yes
C15 C16 H161 118.3 no
C17 C16 H161 118.6 no
C16 C17 C18 117.3(5) yes
C16 C17 C21 121.8(6) yes
C18 C17 C21 120.9(6) yes
C17 C18 C19 122.4(6) yes
C17 C18 H181 118.4 no
C19 C18 H181 119.2 no
C14 C19 C18 119.0(5) yes
C14 C19 C22 121.5(5) yes
C18 C19 C22 119.3(5) yes
C15 C20 H202 110.7 no
C15 C20 H201 110.6 no
H202 C20 H201 108.5 no
C15 C20 H203 110.5 no
H202 C20 H203 108.8 no
H201 C20 H203 107.5 no
C17 C21 H211 110.0 no
C17 C21 H212 109.4 no
H211 C21 H212 108.9 no
C17 C21 H213 109.2 no
H211 C21 H213 110.1 no
H212 C21 H213 109.2 no
C19 C22 H223 110.6 no
C19 C22 H222 110.5 no
H223 C22 H222 108.8 no
C19 C22 H221 109.8 no
H223 C22 H221 109.0 no
H222 C22 H221 108.1 no
C2 C23 C24 110.3(5) yes
C2 C23 H231 109.9 no
C24 C23 H231 109.8 no
C2 C23 H232 108.6 no
C24 C23 H232 108.8 no
H231 C23 H232 109.4 no
C23 C24 C25 112.1(5) yes
C23 C24 H241 108.8 no
C25 C24 H241 109.4 no
C23 C24 H242 108.5 no
C25 C24 H242 108.7 no
H241 C24 H242 109.2 no
C24 C25 C26 111.7(5) yes
C24 C25 F31 112.3(5) yes
C26 C25 F31 108.7(5) yes
C24 C25 F32 109.8(5) yes
C26 C25 F32 107.3(5) yes
F31 C25 F32 106.8(5) yes
C25 C26 C27 117.5(5) yes
C25 C26 F33 108.3(5) yes
C27 C26 F33 107.7(5) yes
C25 C26 F34 107.6(5) yes
C27 C26 F34 106.1(5) yes
F33 C26 F34 109.5(6) yes
C26 C27 C28 119.5(5) yes
C26 C27 F35 104.8(5) yes
C28 C27 F35 107.5(5) yes
C26 C27 F36 107.7(5) yes
C28 C27 F36 108.1(6) yes
F35 C27 F36 108.8(5) yes
C27 C28 C29 114.2(5) yes
C27 C28 F37 109.1(5) yes
C29 C28 F37 108.3(5) yes
C27 C28 F38 109.1(5) yes
C29 C28 F38 107.8(5) yes
F37 C28 F38 108.1(5) yes
C28 C29 C30 114.4(5) yes
C28 C29 F39 109.1(5) yes
C30 C29 F39 105.9(5) yes
C28 C29 F40 110.6(5) yes
C30 C29 F40 107.6(5) yes
F39 C29 F40 109.0(5) yes
C29 C30 F41 109.9(6) yes
C29 C30 F42 110.6(6) yes
F41 C30 F42 108.1(6) yes
C29 C30 F43 111.6(6) yes
F41 C30 F43 107.9(6) yes
F42 C30 F43 108.7(6) yes
C3 C44 C45 109.9(4) yes
C3 C44 H441 110.4 no
C45 C44 H441 109.5 no
C3 C44 H442 108.3 no
C45 C44 H442 109.0 no
H441 C44 H442 109.7 no
C44 C45 C46 113.9(5) yes
C44 C45 H451 108.6 no
C46 C45 H451 107.9 no
C44 C45 H452 109.2 no
C46 C45 H452 108.2 no
H451 C45 H452 109.0 no
C45 C46 F53 118.0(7) yes
C45 C46 F52 104.6(8) yes
F53 C46 F52 107.7(8) yes
C45 C46 C47 112.7(6) yes
F53 C46 C47 106.7(9) yes
F52 C46 C47 106.5(9) yes
F61 C50 F60 123(2) yes
F61 C50 C49 103.3(16) yes
F60 C50 C49 107.2(17) yes
F61 C50 C51 102.1(19) yes
F60 C50 C51 104.5(14) yes
C49 C50 C51 117.6(19) yes
F81 C70 F80 124.6(15) yes
F81 C70 C69 102.3(16) yes
F80 C70 C69 110.4(14) yes
F81 C70 C71 100.8(16) yes
F80 C70 C71 104.2(12) yes
C69 C70 C71 114.8(14) yes
C70 C69 F79 104.6(17) yes
C70 C69 F78 106.4(16) yes
F79 C69 F78 120.7(18) yes
C70 C69 C68 113.2(15) yes
F79 C69 C68 105.8(17) yes
F78 C69 C68 106.5(15) yes
C50 C49 F59 104.8(16) yes
C50 C49 F58 106.3(15) yes
F59 C49 F58 114.5(15) yes
C50 C49 C48 117.7(15) yes
F59 C49 C48 107.7(17) yes
F58 C49 C48 106.1(13) yes
C70 C71 F84 114.4(16) yes
C70 C71 F83 113.1(15) yes
F84 C71 F83 108.3(15) yes
C70 C71 F82 108.4(16) yes
F84 C71 F82 90.6(16) yes
F83 C71 F82 120.2(19) yes
C50 C51 F63 103.6(15) yes
C50 C51 F64 107.4(17) yes
F63 C51 F64 103.1(13) yes
C50 C51 F62 101.3(16) yes
F63 C51 F62 131.1(19) yes
F64 C51 F62 108.5(16) yes
C49 C48 F56 103.9(14) yes
C49 C48 F57 108.1(14) yes
F56 C48 F57 107.8(16) yes
C49 C48 C47 117.9(14) yes
F56 C48 C47 106.9(13) yes
F57 C48 C47 111.6(14) yes
C69 C68 F76 110.8(13) yes
C69 C68 F77 110.7(14) yes
F76 C68 F77 104.1(13) yes
C69 C68 C67 115.5(14) yes
F76 C68 C67 108.4(13) yes
F77 C68 C67 106.6(12) yes
C46 C67 C68 121.0(13) yes
C46 C67 F75 105.9(10) yes
C68 C67 F75 107.5(13) yes
C46 C67 F74 106.0(12) yes
C68 C67 F74 106.3(12) yes
F75 C67 F74 110.0(16) yes
C46 C47 C48 116.3(10) yes
C46 C47 F54 108.9(9) yes
C48 C47 F54 106.9(10) yes
C46 C47 F55 110.6(9) yes
C48 C47 F55 109.2(12) yes
F54 C47 F55 104.1(12) yes

loop_
_geom_bond_atom_site_label_1
_geom_bond_atom_site_label_2
_geom_bond_distance
_geom_bond_publ_flag
F76 C68 1.356(19) yes
F78 C69 1.34(2) yes
F80 C70 1.356(19) yes
N1 C2 1.464(7) yes
N1 C5 1.422(7) yes
N1 H11 0.860 no
C2 C3 1.542(7) yes
C2 C23 1.529(8) yes
C2 H21 0.980 no
C3 N4 1.455(7) yes
C3 C44 1.528(7) yes
C3 H31 0.984 no
N4 C14 1.410(7) yes
N4 H41 0.860 no
C5 C6 1.395(8) yes
C5 C10 1.377(8) yes
C6 C7 1.395(8) yes
C6 C11 1.521(8) yes
C7 C8 1.371(9) yes
C7 H71 0.926 no
C8 C9 1.370(10) yes
C8 C12 1.529(8) yes
C9 C10 1.413(8) yes
C9 H91 0.934 no
C10 C13 1.522(8) yes
C11 H113 0.959 no
C11 H112 0.955 no
C11 H111 0.965 no
C12 H121 0.961 no
C12 H122 0.960 no
C12 H123 0.957 no
C13 H131 0.957 no
C13 H132 0.966 no
C13 H133 0.964 no
C14 C15 1.413(8) yes
C14 C19 1.417(7) yes
C15 C16 1.369(9) yes
C15 C20 1.513(8) yes
C16 C17 1.383(9) yes
C16 H161 0.931 no
C17 C18 1.392(9) yes
C17 C21 1.518(8) yes
C18 C19 1.388(8) yes
C18 H181 0.934 no
C19 C22 1.510(8) yes
C20 H202 0.959 no
C20 H201 0.963 no
C20 H203 0.960 no
C21 H211 0.959 no
C21 H212 0.961 no
C21 H213 0.960 no
C22 H223 0.956 no
C22 H222 0.958 no
C22 H221 0.958 no
C23 C24 1.530(8) yes
C23 H231 0.979 no
C23 H232 0.971 no
C24 C25 1.506(8) yes
C24 H241 0.985 no
C24 H242 0.971 no
C25 C26 1.558(8) yes
C25 F31 1.345(7) yes
C25 F32 1.351(7) yes
C26 C27 1.577(9) yes
C26 F33 1.332(9) yes
C26 F34 1.319(7) yes
C27 C28 1.526(9) yes
C27 F35 1.348(7) yes
C27 F36 1.342(8) yes
C28 C29 1.532(8) yes
C28 F37 1.335(7) yes
C28 F38 1.355(7) yes
C29 C30 1.545(10) yes
C29 F39 1.354(7) yes
C29 F40 1.337(7) yes
C30 F41 1.338(8) yes
C30 F42 1.313(8) yes
C30 F43 1.314(8) yes
C44 C45 1.511(8) yes
C44 H441 0.974 no
C44 H442 0.967 no
C45 C46 1.516(8) yes
C45 H451 0.973 no
C45 H452 0.965 no
C46 F53 1.327(16) yes
C46 F52 1.394(16) yes
C46 C47 1.539(9) yes
F56 C48 1.344(10) yes
F58 C49 1.350(18) yes
F60 C50 1.38(2) yes
F63 C51 1.363(9) yes
F77 C68 1.332(9) yes
F57 C48 1.34(2) yes
F59 C49 1.38(3) yes
F79 C69 1.36(3) yes
F81 C70 1.361(10) yes
F61 C50 1.47(2) yes
F74 C67 1.33(2) yes
F55 C47 1.334(9) yes
F75 C67 1.333(10) yes
F54 C47 1.350(16) yes
F83 C71 1.330(10) yes
F84 C71 1.342(10) yes
F64 C51 1.319(19) yes
C50 C49 1.52(3) yes
C50 C51 1.57(3) yes
C70 C69 1.52(3) yes
C70 C71 1.51(3) yes
C69 C68 1.533(15) yes
C49 C48 1.547(16) yes
C71 F82 1.39(2) yes
C51 F62 1.352(10) yes
C48 C47 1.518(16) yes
C68 C67 1.507(16) yes

loop_
_geom_hbond_atom_site_label_D
_geom_hbond_atom_site_label_H
_geom_hbond_atom_site_label_A
_geom_hbond_angle_DHA
_geom_hbond_distance_DH
_geom_hbond_distance_HA
_geom_hbond_distance_DA
_geom_hbond_publ_flag
C2 H21 C13 123.1(2) 0.980 2.535 3.178(12) yes
C3 H31 C22 124.14(19) 0.984 2.542 3.200(12) yes
